data_4118069
loop_
_publ_author_name
'Yu-Chuan Chang'
'Sue-Lein Wang'

_publ_section_title
;
 From Stimuli-Responsive Polymorphic Organic Dye Crystals to
 Photoluminescent Cationic Open-Framework Metal Phosphate
;
_journal_name_full 'Journal of the American Chemical Society'
_journal_page_first 9848
_journal_page_last 9851
_journal_paper_doi 10.1021/ja302009h
_journal_volume 134
_journal_year 2012
_chemical_formula_moiety '[(C26H18N4)2(H2O)]'
_chemical_formula_sum 'C26 H22 N4 O2'
_chemical_formula_weight 420.46
_chemical_name_common TPB-2
_space_group_IT_number 15
_symmetry_cell_setting monoclinic
_symmetry_space_group_name_Hall '-C 2yc'
_symmetry_space_group_name_H-M 'C 1 2/c 1'
_atom_sites_solution_hydrogens geom
_atom_sites_solution_primary direct
_atom_sites_solution_secondary difmap
_audit_creation_method SHELXL-97
_cell_angle_alpha 90.00
_cell_angle_beta 97.1470(10)
_cell_angle_gamma 90.00
_cell_formula_units_Z 4
_cell_length_a 16.3100(2)
_cell_length_b 13.6832(2)
_cell_length_c 9.7527(2)
_cell_measurement_reflns_used 10629
_cell_measurement_temperature 100(2)
_cell_measurement_theta_max 28.29
_cell_measurement_theta_min 1.95
_cell_volume 2159.63(6)
_computing_cell_refinement 'SAINT V7.34A (Bruker AXS, 2006)'
_computing_data_collection 'APEX2 (Bruker AXS, 2010)'
_computing_data_reduction 'SAINT V7.34A (Bruker AXS, 2006)'
_computing_molecular_graphics 'SHELXTL (Sheldrick, 2008)'
_computing_publication_material SHELXTL
_computing_structure_refinement 'SHELXL-97 (Sheldrick, 2008)'
_computing_structure_solution 'SHELXS-97 (Sheldrick, 2008)'
_diffrn_ambient_temperature 100(2)
_diffrn_measured_fraction_theta_full 1.000
_diffrn_measured_fraction_theta_max 1.000
_diffrn_measurement_device_type 'CCD area detector'
_diffrn_measurement_method 'phi and omega scans'
_diffrn_radiation_monochromator graphite
_diffrn_radiation_source 'fine-focus sealed tube'
_diffrn_radiation_type MoK\a
_diffrn_radiation_wavelength 0.71073
_diffrn_reflns_av_R_equivalents 0.0256
_diffrn_reflns_av_sigmaI/netI 0.0249
_diffrn_reflns_limit_h_max 19
_diffrn_reflns_limit_h_min -21
_diffrn_reflns_limit_k_max 16
_diffrn_reflns_limit_k_min -18
_diffrn_reflns_limit_l_max 12
_diffrn_reflns_limit_l_min -7
_diffrn_reflns_number 10629
_diffrn_reflns_theta_full 28.29
_diffrn_reflns_theta_max 28.29
_diffrn_reflns_theta_min 1.95
_exptl_absorpt_coefficient_mu 0.084
_exptl_absorpt_correction_T_max 0.7457
_exptl_absorpt_correction_T_min 0.7060
_exptl_absorpt_correction_type multi-scan
_exptl_crystal_colour yellow
_exptl_crystal_density_diffrn 1.293
_exptl_crystal_description chunk
_exptl_crystal_F_000 880
_exptl_crystal_size_max 0.09
_exptl_crystal_size_mid 0.09
_exptl_crystal_size_min 0.08
_refine_diff_density_max 0.286
_refine_diff_density_min -0.198
_refine_diff_density_rms 0.040
_refine_ls_extinction_method none
_refine_ls_goodness_of_fit_ref 1.018
_refine_ls_hydrogen_treatment constr
_refine_ls_matrix_type full
_refine_ls_number_parameters 155
_refine_ls_number_reflns 2685
_refine_ls_number_restraints 0
_refine_ls_restrained_S_all 1.018
_refine_ls_R_factor_all 0.0655
_refine_ls_R_factor_gt 0.0479
_refine_ls_shift/su_max 0.074
_refine_ls_shift/su_mean 0.009
_refine_ls_structure_factor_coef Fsqd
_refine_ls_weighting_details 'calc w=1/[\s^2^(Fo^2^)+(0.0784P)^2^+0.8031P] where P=(Fo^2^+2Fc^2^)/3'
_refine_ls_weighting_scheme calc
_refine_ls_wR_factor_gt 0.1327
_refine_ls_wR_factor_ref 0.1467
_reflns_number_gt 1986
_reflns_number_total 2685
_reflns_threshold_expression >2sigma(I)
_cod_data_source_file ja302009h_si_002_2.cif
_cod_data_source_block TPB-2
_cod_database_code 4118069

loop_
_symmetry_equiv_pos_as_xyz
'x, y, z'
'-x, y, -z+1/2'
'x+1/2, y+1/2, z'
'-x+1/2, y+1/2, -z+1/2'
'-x, -y, -z'
'x, -y, z-1/2'
'-x+1/2, -y+1/2, -z'
'x+1/2, -y+1/2, z-1/2'

loop_
_atom_site_label
_atom_site_type_symbol
_atom_site_fract_x
_atom_site_fract_y
_atom_site_fract_z
_atom_site_U_iso_or_equiv
_atom_site_adp_type
_atom_site_occupancy
_atom_site_symmetry_multiplicity
_atom_site_calc_flag
_atom_site_refinement_flags
N1 N 0.25987(9) 0.37769(11) 0.40942(15) 0.0590(4) Uani 1 1 d .
N2 N -0.09289(11) 0.89187(11) 0.10213(17) 0.0695(5) Uani 1 1 d .
C1 C 0.19595(11) 0.31916(13) 0.36723(18) 0.0582(5) Uani 1 1 d .
C2 C 0.13363(10) 0.34154(11) 0.26290(15) 0.0466(4) Uani 1 1 d .
C3 C 0.13661(8) 0.43054(10) 0.19432(13) 0.0353(3) Uani 1 1 d .
C4 C 0.20375(9) 0.49062(10) 0.23527(16) 0.0435(4) Uani 1 1 d .
C5 C 0.26284(10) 0.46208(12) 0.34185(17) 0.0517(4) Uani 1 1 d .
C6 C 0.06839(8) 0.46344(9) 0.08871(13) 0.0340(3) Uani 1 1 d .
C7 C 0.04139(8) 0.55966(10) 0.09716(13) 0.0358(3) Uani 1 1 d .
C8 C -0.02604(8) 0.59742(9) 0.01203(13) 0.0345(3) Uani 1 1 d .
C9 C -0.05041(9) 0.69995(10) 0.03932(14) 0.0390(3) Uani 1 1 d .
C10 C -0.12995(10) 0.72326(11) 0.06573(17) 0.0502(4) Uani 1 1 d .
C11 C -0.14772(12) 0.81914(14) 0.0960(2) 0.0645(5) Uani 1 1 d .
C12 C -0.01700(13) 0.86870(12) 0.0774(2) 0.0621(5) Uani 1 1 d .
C13 C 0.00699(10) 0.77472(11) 0.04698(18) 0.0504(4) Uani 1 1 d .
OW1 O 0.1132(2) 0.08858(19) 0.3380(5) 0.0704(13) Uani 0.522(8) 1 d P
OW1' O 0.0702(4) 0.0979(2) 0.2578(6) 0.0858(18) Uani 0.478(8) 1 d P
H1 H 0.1937 0.2581 0.4182 0.080 Uiso 1 1 d .
H2 H 0.0861 0.2944 0.2366 0.080 Uiso 1 1 d .
H3 H 0.2113 0.5519 0.1858 0.080 Uiso 1 1 d .
H4 H 0.3093 0.5026 0.3695 0.080 Uiso 1 1 d .
H5 H 0.0694 0.6035 0.1668 0.080 Uiso 1 1 d .
H6 H -0.1717 0.6647 0.0647 0.080 Uiso 1 1 d .
H7 H -0.2078 0.8361 0.1096 0.080 Uiso 1 1 d .
H8 H 0.0230 0.9237 0.0771 0.080 Uiso 1 1 d .
H9 H 0.0656 0.7641 0.0273 0.080 Uiso 1 1 d .

loop_
_atom_site_aniso_label
_atom_site_aniso_U_11
_atom_site_aniso_U_22
_atom_site_aniso_U_33
_atom_site_aniso_U_23
_atom_site_aniso_U_13
_atom_site_aniso_U_12
N1 0.0560(9) 0.0628(9) 0.0521(8) 0.0105(7) -0.0172(6) 0.0059(7)
N2 0.0792(11) 0.0474(8) 0.0758(11) -0.0161(7) -0.0142(9) 0.0259(8)
C1 0.0583(10) 0.0590(10) 0.0526(9) 0.0241(8) -0.0115(8) 0.0021(8)
C2 0.0463(8) 0.0461(8) 0.0443(8) 0.0120(6) -0.0064(6) 0.0015(6)
C3 0.0384(7) 0.0356(7) 0.0305(6) 0.0013(5) -0.0011(5) 0.0101(5)
C4 0.0463(8) 0.0364(7) 0.0453(8) 0.0011(6) -0.0038(6) 0.0069(6)
C5 0.0486(9) 0.0499(9) 0.0521(9) -0.0023(7) -0.0116(7) 0.0045(7)
C6 0.0377(7) 0.0341(7) 0.0293(6) 0.0033(5) 0.0003(5) 0.0075(5)
C7 0.0398(7) 0.0341(7) 0.0321(6) -0.0010(5) -0.0015(5) 0.0075(5)
C8 0.0385(7) 0.0320(6) 0.0324(6) 0.0023(5) 0.0015(5) 0.0089(5)
C9 0.0453(8) 0.0339(7) 0.0357(7) -0.0005(5) -0.0027(6) 0.0131(6)
C10 0.0455(8) 0.0493(9) 0.0533(9) -0.0093(7) -0.0035(7) 0.0144(7)
C11 0.0552(10) 0.0619(11) 0.0721(12) -0.0214(9) -0.0095(9) 0.0275(9)
C12 0.0727(12) 0.0366(8) 0.0734(12) -0.0054(7) -0.0050(9) 0.0068(8)
C13 0.0536(9) 0.0376(8) 0.0592(10) -0.0015(7) 0.0033(7) 0.0070(7)
OW1 0.076(2) 0.0549(15) 0.078(3) 0.0030(13) -0.0005(19) 0.0074(13)
OW1' 0.101(4) 0.067(2) 0.090(3) 0.0112(19) 0.016(3) -0.0096(19)

loop_
_atom_type_symbol
_atom_type_description
_atom_type_scat_dispersion_real
_atom_type_scat_dispersion_imag
_atom_type_scat_source
C C 0.0033 0.0016 'International Tables Vol C Tables 4.2.6.8 and 6.1.1.4'
H H 0.0000 0.0000 'International Tables Vol C Tables 4.2.6.8 and 6.1.1.4'
N N 0.0061 0.0033 'International Tables Vol C Tables 4.2.6.8 and 6.1.1.4'
O O 0.0106 0.0060 'International Tables Vol C Tables 4.2.6.8 and 6.1.1.4'

loop_
_geom_angle_atom_site_label_1
_geom_angle_atom_site_label_2
_geom_angle_atom_site_label_3
_geom_angle
_geom_angle_site_symmetry_1
_geom_angle_site_symmetry_3
C5 N1 C1 116.18(13) . .
C12 N2 C11 116.63(14) . .
N1 C1 C2 124.61(15) . .
N1 C1 H1 115.7 . .
C2 C1 H1 119.7 . .
C1 C2 C3 118.78(14) . .
C1 C2 H2 120.9 . .
C3 C2 H2 120.3 . .
C4 C3 C2 116.94(12) . .
C4 C3 C6 121.00(12) . .
C2 C3 C6 121.93(13) . .
C5 C4 C3 120.01(14) . .
C5 C4 H3 119.5 . .
C3 C4 H3 120.4 . .
N1 C5 C4 123.45(15) . .
N1 C5 H4 116.2 . .
C4 C5 H4 120.3 . .
C7 C6 C8 118.07(11) . 5_565
C7 C6 C3 117.34(11) . .
C8 C6 C3 124.45(11) 5_565 .
C8 C7 C6 123.17(12) . .
C8 C7 H5 117.0 . .
C6 C7 H5 119.8 . .
C7 C8 C6 118.76(11) . 5_565
C7 C8 C9 116.81(12) . .
C6 C8 C9 124.38(11) 5_565 .
C13 C9 C10 117.47(13) . .
C13 C9 C8 120.81(13) . .
C10 C9 C8 121.63(14) . .
C11 C10 C9 118.82(16) . .
C11 C10 H6 124.9 . .
C9 C10 H6 116.2 . .
N2 C11 C10 124.04(17) . .
N2 C11 H7 117.9 . .
C10 C11 H7 117.9 . .
N2 C12 C13 123.65(17) . .
N2 C12 H8 116.5 . .
C13 C12 H8 119.8 . .
C9 C13 C12 119.37(16) . .
C9 C13 H9 122.3 . .
C12 C13 H9 118.3 . .

loop_
_geom_bond_atom_site_label_1
_geom_bond_atom_site_label_2
_geom_bond_distance
_geom_bond_site_symmetry_2
N1 C5 1.333(2) .
N1 C1 1.338(2) .
N2 C12 1.329(3) .
N2 C11 1.334(3) .
C1 C2 1.380(2) .
C1 H1 0.9752 .
C2 C3 1.3931(19) .
C2 H2 1.0165 .
C3 C4 1.388(2) .
C3 C6 1.4887(17) .
C4 C5 1.383(2) .
C4 H3 0.9827 .
C5 H4 0.9505 .
C6 C7 1.3941(18) .
C6 C8 1.4025(18) 5_565
C7 C8 1.3923(17) .
C7 H5 0.9760 .
C8 C6 1.4025(18) 5_565
C8 C9 1.4912(17) .
C9 C13 1.382(2) .
C9 C10 1.391(2) .
C10 C11 1.383(2) .
C10 H6 1.0508 .
C11 H7 1.0315 .
C12 C13 1.387(2) .
C12 H8 0.9963 .
C13 H9 1.0087 .
OW1 OW1' 0.991(4) .
